data_7061787
loop_
_publ_author_name
'Kelly, Jordan C.'
'Bloomfield, Aaron J.'

_publ_section_title
;
 High-spin, tetrahedral cobalt(ii) and nickel(ii) complexes supported by
 monoprotic aminophosphine ligands, and attempted extension to copper(ii)
 complexes: synthesis, characterization, and unexpected reactivity
;
_journal_issue 39
_journal_name_full 'New Journal of Chemistry'
_journal_page_first 18647
_journal_page_last 18651
_journal_paper_doi 10.1039/D2NJ02651A
_journal_volume 46
_journal_year 2022
_chemical_formula_moiety 'C14 H26 Cl3 N2 Ni P'
_chemical_formula_sum 'C14 H26 Cl3 N2 Ni P'
_chemical_formula_weight 418.40
_space_group_crystal_system orthorhombic
_space_group_IT_number 61
_space_group_name_Hall '-P 2ac 2ab'
_space_group_name_H-M_alt 'P b c a'
_atom_sites_solution_hydrogens mixed
_atom_sites_solution_primary direct
_atom_sites_solution_secondary difmap
_audit_block_doi 10.5517/ccdc.csd.cc2bs6v6
_audit_creation_date 2022-08-05
_audit_creation_method
;
Olex2 1.5
(compiled 2022.04.07 svn.rca3783a0 for OlexSys, GUI svn.r6498)
;
_audit_update_record
;
2022-08-08 deposited with the CCDC.	2022-09-05 downloaded from the CCDC.
;
_cell_angle_alpha 90
_cell_angle_beta 90
_cell_angle_gamma 90
_cell_formula_units_Z 8
_cell_length_a 15.5512(8)
_cell_length_b 14.6926(7)
_cell_length_c 16.9036(9)
_cell_measurement_reflns_used 9890
_cell_measurement_temperature 293(2)
_cell_measurement_theta_max 27.04
_cell_measurement_theta_min 2.26
_cell_volume 3862.3(3)
_computing_cell_refinement 'SAINT V8.38A (Bruker, 2018)'
_computing_data_collection 'Bruker Instrument Service V2017.5.0.0'
_computing_data_reduction 'SAINT V8.38A (Bruker, 2018)'
_computing_molecular_graphics 'Olex2 1.5 (Dolomanov et al., 2009)'
_computing_publication_material 'Olex2 1.5 (Dolomanov et al., 2009)'
_computing_structure_refinement 'olex2.refine 1.5 (Bourhis et al., 2015)'
_computing_structure_solution 'SHELXT 2014/5 (Sheldrick, 2014)'
_diffrn_ambient_temperature 293(2)
_diffrn_measured_fraction_theta_full 1.000
_diffrn_measured_fraction_theta_max 0.980
_diffrn_measurement_device_type 'Bruker APEX-II CCD'
_diffrn_measurement_method '\f and \w scans'
_diffrn_radiation_type MoK\a
_diffrn_radiation_wavelength 0.71073
_diffrn_reflns_av_R_equivalents 0.0556
_diffrn_reflns_av_unetI/netI 0.0283
_diffrn_reflns_Laue_measured_fraction_full 1.000
_diffrn_reflns_Laue_measured_fraction_max 0.980
_diffrn_reflns_limit_h_max 20
_diffrn_reflns_limit_h_min -20
_diffrn_reflns_limit_k_max 19
_diffrn_reflns_limit_k_min -19
_diffrn_reflns_limit_l_max 21
_diffrn_reflns_limit_l_min -22
_diffrn_reflns_number 47142
_diffrn_reflns_point_group_measured_fraction_full 1.000
_diffrn_reflns_point_group_measured_fraction_max 0.980
_diffrn_reflns_theta_full 25.242
_diffrn_reflns_theta_max 27.707
_diffrn_reflns_theta_min 2.256
_diffrn_source 'fine focus sealed tube X-ray source'
_diffrn_source_current 30.0
_diffrn_source_power 1.5
_diffrn_source_voltage 50.0
_diffrn_standards_number 0
_exptl_absorpt_coefficient_mu 1.498
_exptl_absorpt_correction_T_max 0.7456
_exptl_absorpt_correction_T_min 0.5350
_exptl_absorpt_correction_type multi-scan
_exptl_absorpt_process_details
;
SADABS-2016/2 (Bruker,2016/2) was used for absorption correction.
wR2(int) was 0.0997 before and 0.0690 after correction.
The Ratio of minimum to maximum transmission is 0.7175.
The \l/2 correction factor is Not present.
;
_exptl_crystal_colour blue
_exptl_crystal_colour_primary blue
_exptl_crystal_density_diffrn 1.439
_exptl_crystal_density_method 'not measured'
_exptl_crystal_description block
_exptl_crystal_F_000 1744
_exptl_crystal_size_max 0.322
_exptl_crystal_size_mid 0.269
_exptl_crystal_size_min 0.192
_refine_diff_density_max 0.497
_refine_diff_density_min -0.520
_refine_diff_density_rms 0.059
_refine_ls_extinction_method none
_refine_ls_goodness_of_fit_ref 1.066
_refine_ls_hydrogen_treatment mixed
_refine_ls_matrix_type full
_refine_ls_number_parameters 203
_refine_ls_number_reflns 4434
_refine_ls_number_restraints 4
_refine_ls_restrained_S_all 1.066
_refine_ls_R_factor_all 0.0477
_refine_ls_R_factor_gt 0.0354
_refine_ls_shift/su_max 0.001
_refine_ls_shift/su_mean 0.000
_refine_ls_structure_factor_coef Fsqd
_refine_ls_weighting_details 'w=1/[\s^2^(Fo^2^)+(0.0409P)^2^+2.8410P] where P=(Fo^2^+2Fc^2^)/3'
_refine_ls_weighting_scheme calc
_refine_ls_wR_factor_gt 0.0902
_refine_ls_wR_factor_ref 0.0998
_reflns_Friedel_coverage 0.000
_reflns_number_gt 3580
_reflns_number_total 4434
_reflns_threshold_expression 'I > 2\s(I)'
_cod_data_source_file d2nj02651a2.cif
_cod_data_source_block JCK_NiCl2tBu1C1H_HCl_a
_cod_depositor_comments 'Adding full bibliography for 7061787--7061798.cif.'
_cod_database_code 7061787
_shelx_shelxl_version_number 2018/3
_shelx_space_group_comment
;
The symmetry employed for this shelxl refinement is uniquely defined
by the following loop, which should always be used as a source of
symmetry information in preference to the above space-group names.
They are only intended as comments.
;
_shelx_estimated_absorpt_t_max 0.762
_shelx_estimated_absorpt_t_min 0.644
_exptl_absorpt_special_details mu*r=0.2000
_olex2_refinement_description
;
1. Restrained distances
 N2-H2
 0.9 with sigma of 0.02
 P1-H2
 2.07 with sigma of 0.04
 C6-H2
 1.93 with sigma of 0.04
 P1-C7 \\sim P1-C11
 with sigma of 0.02
2.a Secondary CH2 refined with riding coordinates:
 C6(H6A,H6B)
2.b Aromatic/amide H refined with riding coordinates:
 C1(H1A), C2(H2A), C3(H3), C4(H4)
2.c Idealised Me refined as rotating group:
 C8(H8A,H8B,H8C), C9(H9A,H9B,H9C), C10(H10A,H10B,H10C), C12(H12A,H12B,H12C),
 C13(H13A,H13B,H13C), C14(H14A,H14B,H14C)
;
_olex2_submission_special_instructions 'No special instructions were received'

loop_
_space_group_symop_operation_xyz
'x, y, z'
'-x+1/2, -y, z+1/2'
'-x, y+1/2, -z+1/2'
'x+1/2, -y+1/2, -z'
'-x, -y, -z'
'x-1/2, y, -z-1/2'
'x, -y-1/2, z-1/2'
'-x-1/2, y-1/2, z'

loop_
_atom_site_label
_atom_site_type_symbol
_atom_site_fract_x
_atom_site_fract_y
_atom_site_fract_z
_atom_site_U_iso_or_equiv
_atom_site_adp_type
_atom_site_occupancy
_atom_site_site_symmetry_order
_atom_site_calc_flag
_atom_site_refinement_flags_posn
_atom_site_refinement_flags_adp
_atom_site_refinement_flags_occupancy
_atom_site_disorder_assembly
_atom_site_disorder_group
Ni1 Ni 0.34505(2) 0.88131(2) 0.61427(2) 0.04472(11) Uani 1 1 d . . . . .
Cl1 Cl 0.20824(4) 0.89458(5) 0.57512(4) 0.05620(18) Uani 1 1 d . . . . .
Cl2 Cl 0.40975(5) 1.00912(5) 0.57604(5) 0.06012(19) Uani 1 1 d . . . . .
Cl3 Cl 0.38052(5) 0.85290(5) 0.74139(4) 0.06016(19) Uani 1 1 d . . . . .
P1 P 0.24690(4) 0.59861(4) 0.75108(3) 0.03546(14) Uani 1 1 d D . . . .
N1 N 0.39625(11) 0.77103(13) 0.55943(11) 0.0375(4) Uani 1 1 d . . . . .
N2 N 0.30250(13) 0.65948(14) 0.68857(11) 0.0421(4) Uani 1 1 d D . . . .
C1 C 0.46952(15) 0.78719(18) 0.51935(14) 0.0454(5) Uani 1 1 d . . . . .
H1A H 0.493593 0.845064 0.521835 0.054 Uiso 1 1 calc R U . . .
C2 C 0.51015(17) 0.7219(2) 0.47502(16) 0.0554(7) Uani 1 1 d . . . . .
H2A H 0.560592 0.735444 0.447928 0.066 Uiso 1 1 calc R U . . .
C3 C 0.4756(2) 0.6370(2) 0.47127(18) 0.0628(8) Uani 1 1 d . . . . .
H3 H 0.501631 0.591948 0.440889 0.075 Uiso 1 1 calc R U . . .
C4 C 0.40164(19) 0.61841(18) 0.51297(17) 0.0540(6) Uani 1 1 d . . . . .
H4 H 0.377783 0.560399 0.511469 0.065 Uiso 1 1 calc R U . . .
C5 C 0.36280(14) 0.68631(16) 0.55718(13) 0.0385(5) Uani 1 1 d . . . . .
C6 C 0.28212(15) 0.66769(17) 0.60381(13) 0.0424(5) Uani 1 1 d D . . . .
H6A H 0.241420 0.716884 0.595891 0.051 Uiso 1 1 calc R U . . .
H6B H 0.255816 0.611764 0.585267 0.051 Uiso 1 1 calc R U . . .
C7 C 0.32381(16) 0.54507(17) 0.81896(15) 0.0452(5) Uani 1 1 d D . . . .
C8 C 0.3806(2) 0.6176(2) 0.8579(2) 0.0657(8) Uani 1 1 d . . . . .
H8A H 0.408307 0.653262 0.817684 0.099 Uiso 1 1 calc R U . . .
H8B H 0.423422 0.588555 0.890103 0.099 Uiso 1 1 calc R U . . .
H8C H 0.345726 0.656538 0.890335 0.099 Uiso 1 1 calc R U . . .
C9 C 0.3789(2) 0.4811(2) 0.76750(19) 0.0655(8) Uani 1 1 d . . . . .
H9A H 0.343026 0.434786 0.744908 0.098 Uiso 1 1 calc R U . . .
H9B H 0.422521 0.453288 0.799622 0.098 Uiso 1 1 calc R U . . .
H9C H 0.405626 0.515510 0.725903 0.098 Uiso 1 1 calc R U . . .
C10 C 0.2774(2) 0.4893(2) 0.88206(17) 0.0623(8) Uani 1 1 d . . . . .
H10A H 0.237796 0.448211 0.857067 0.093 Uiso 1 1 calc R U . . .
H10B H 0.246425 0.529437 0.916679 0.093 Uiso 1 1 calc R U . . .
H10C H 0.318658 0.455196 0.912112 0.093 Uiso 1 1 calc R U . . .
C11 C 0.15546(15) 0.65973(17) 0.79515(15) 0.0445(5) Uani 1 1 d D . . . .
C12 C 0.1845(2) 0.7286(2) 0.85697(18) 0.0608(7) Uani 1 1 d . . . . .
H12A H 0.230294 0.764982 0.835705 0.091 Uiso 1 1 calc R U . . .
H12B H 0.204579 0.696990 0.903148 0.091 Uiso 1 1 calc R U . . .
H12C H 0.137105 0.767119 0.871023 0.091 Uiso 1 1 calc R U . . .
C13 C 0.0914(2) 0.5913(2) 0.8306(2) 0.0688(9) Uani 1 1 d . . . . .
H13A H 0.039982 0.622610 0.846330 0.103 Uiso 1 1 calc R U . . .
H13B H 0.116747 0.562409 0.875914 0.103 Uiso 1 1 calc R U . . .
H13C H 0.077386 0.545981 0.791736 0.103 Uiso 1 1 calc R U . . .
C14 C 0.11199(19) 0.7093(2) 0.72565(19) 0.0629(8) Uani 1 1 d . . . . .
H14A H 0.150472 0.754479 0.704823 0.094 Uiso 1 1 calc R U . . .
H14B H 0.060297 0.738296 0.743821 0.094 Uiso 1 1 calc R U . . .
H14C H 0.098104 0.666224 0.684941 0.094 Uiso 1 1 calc R U . . .
H2 H 0.3284(19) 0.7040(16) 0.7093(15) 0.075 Uiso 1 1 d D U . . .
H1 H 0.2129(16) 0.5337(17) 0.7090(15) 0.046(7) Uiso 1 1 d . . . . .

loop_
_atom_site_aniso_label
_atom_site_aniso_U_11
_atom_site_aniso_U_22
_atom_site_aniso_U_33
_atom_site_aniso_U_23
_atom_site_aniso_U_13
_atom_site_aniso_U_12
Ni1 0.03934(19) 0.04358(18) 0.0513(2) -0.00535(13) 0.00054(13) 0.00140(13)
Cl1 0.0380(3) 0.0601(4) 0.0706(4) 0.0043(3) -0.0022(3) 0.0009(3)
Cl2 0.0518(4) 0.0552(4) 0.0733(5) -0.0048(3) 0.0087(3) -0.0131(3)
Cl3 0.0765(5) 0.0539(4) 0.0502(4) -0.0045(3) -0.0061(3) -0.0109(3)
P1 0.0308(3) 0.0384(3) 0.0372(3) -0.0015(2) 0.0012(2) -0.0040(2)
N1 0.0311(9) 0.0438(10) 0.0377(9) 0.0018(8) 0.0042(7) 0.0005(8)
N2 0.0398(11) 0.0473(11) 0.0392(10) -0.0019(8) 0.0030(8) -0.0134(9)
C1 0.0334(11) 0.0545(14) 0.0482(13) 0.0098(11) 0.0049(10) 0.0014(10)
C2 0.0410(13) 0.0740(19) 0.0512(14) 0.0105(13) 0.0146(11) 0.0107(13)
C3 0.0606(18) 0.0706(19) 0.0572(16) -0.0101(14) 0.0141(14) 0.0177(15)
C4 0.0568(16) 0.0468(14) 0.0583(16) -0.0070(12) 0.0020(13) 0.0017(12)
C5 0.0364(11) 0.0438(12) 0.0352(11) 0.0026(9) -0.0024(9) -0.0010(10)
C6 0.0355(11) 0.0490(13) 0.0427(12) 0.0034(10) 0.0007(10) -0.0061(10)
C7 0.0431(13) 0.0463(13) 0.0460(13) -0.0018(10) -0.0069(10) 0.0010(11)
C8 0.0553(18) 0.0656(18) 0.076(2) -0.0057(15) -0.0293(16) -0.0031(14)
C9 0.0579(18) 0.0688(19) 0.0698(19) -0.0068(15) -0.0040(15) 0.0209(15)
C10 0.074(2) 0.0626(17) 0.0503(15) 0.0114(13) -0.0057(14) 0.0020(15)
C11 0.0365(12) 0.0469(13) 0.0500(13) 0.0000(11) 0.0098(10) 0.0004(10)
C12 0.0642(17) 0.0577(16) 0.0605(17) -0.0147(14) 0.0127(14) 0.0023(14)
C13 0.0483(16) 0.0655(18) 0.093(2) 0.0025(16) 0.0271(16) -0.0063(14)
C14 0.0480(15) 0.0698(19) 0.0708(18) 0.0015(15) 0.0006(14) 0.0191(14)

loop_
_atom_type_symbol
_atom_type_description
_atom_type_scat_dispersion_real
_atom_type_scat_dispersion_imag
_atom_type_scat_source
C C 0.0033 0.0016 'International Tables Vol C Tables 4.2.6.8 and 6.1.1.4'
H H 0.0000 0.0000 'International Tables Vol C Tables 4.2.6.8 and 6.1.1.4'
Cl Cl 0.1484 0.1585 'International Tables Vol C Tables 4.2.6.8 and 6.1.1.4'
N N 0.0061 0.0033 'International Tables Vol C Tables 4.2.6.8 and 6.1.1.4'
Ni Ni 0.3393 1.1124 'International Tables Vol C Tables 4.2.6.8 and 6.1.1.4'
P P 0.1023 0.0942 'International Tables Vol C Tables 4.2.6.8 and 6.1.1.4'

loop_
_geom_angle_atom_site_label_1
_geom_angle_atom_site_label_2
_geom_angle_atom_site_label_3
_geom_angle
_geom_angle_site_symmetry_1
_geom_angle_site_symmetry_3
_geom_angle_publ_flag
Cl1 Ni1 Cl3 122.02(3) . . ?
Cl2 Ni1 Cl1 105.69(3) . . ?
Cl2 Ni1 Cl3 108.77(3) . . ?
N1 Ni1 Cl1 107.91(6) . . ?
N1 Ni1 Cl2 111.31(6) . . ?
N1 Ni1 Cl3 101.03(6) . . ?
N2 P1 C7 107.13(11) . . ?
N2 P1 C11 113.84(11) . . ?
N2 P1 H1 105.2(11) . . ?
C7 P1 C11 117.39(12) . . ?
C7 P1 H1 107.0(11) . . ?
C11 P1 H1 105.4(11) . . ?
C1 N1 Ni1 114.90(16) . . ?
C1 N1 C5 118.3(2) . . ?
C5 N1 Ni1 126.73(15) . . ?
P1 N2 H2 114.1(19) . . ?
C6 N2 P1 124.11(16) . . ?
C6 N2 H2 116.3(19) . . ?
N1 C1 H1A 118.6 . . ?
N1 C1 C2 122.8(2) . . ?
C2 C1 H1A 118.6 . . ?
C1 C2 H2A 120.5 . . ?
C3 C2 C1 119.0(2) . . ?
C3 C2 H2A 120.5 . . ?
C2 C3 H3 120.4 . . ?
C2 C3 C4 119.2(3) . . ?
C4 C3 H3 120.4 . . ?
C3 C4 H4 120.1 . . ?
C3 C4 C5 119.9(3) . . ?
C5 C4 H4 120.1 . . ?
N1 C5 C4 120.8(2) . . ?
N1 C5 C6 118.3(2) . . ?
C4 C5 C6 121.0(2) . . ?
N2 C6 C5 110.16(19) . . ?
N2 C6 H6A 109.6 . . ?
N2 C6 H6B 109.6 . . ?
C5 C6 H6A 109.6 . . ?
C5 C6 H6B 109.6 . . ?
H6A C6 H6B 108.1 . . ?
C8 C7 P1 110.25(18) . . ?
C8 C7 C9 110.2(2) . . ?
C9 C7 P1 105.73(18) . . ?
C10 C7 P1 111.01(19) . . ?
C10 C7 C8 110.2(2) . . ?
C10 C7 C9 109.3(2) . . ?
C7 C8 H8A 109.5 . . ?
C7 C8 H8B 109.5 . . ?
C7 C8 H8C 109.5 . . ?
H8A C8 H8B 109.5 . . ?
H8A C8 H8C 109.5 . . ?
H8B C8 H8C 109.5 . . ?
C7 C9 H9A 109.5 . . ?
C7 C9 H9B 109.5 . . ?
C7 C9 H9C 109.5 . . ?
H9A C9 H9B 109.5 . . ?
H9A C9 H9C 109.5 . . ?
H9B C9 H9C 109.5 . . ?
C7 C10 H10A 109.5 . . ?
C7 C10 H10B 109.5 . . ?
C7 C10 H10C 109.5 . . ?
H10A C10 H10B 109.5 . . ?
H10A C10 H10C 109.5 . . ?
H10B C10 H10C 109.5 . . ?
C12 C11 P1 111.87(18) . . ?
C12 C11 C13 111.1(2) . . ?
C12 C11 C14 109.9(2) . . ?
C13 C11 P1 109.84(19) . . ?
C13 C11 C14 108.8(2) . . ?
C14 C11 P1 105.16(17) . . ?
C11 C12 H12A 109.5 . . ?
C11 C12 H12B 109.5 . . ?
C11 C12 H12C 109.5 . . ?
H12A C12 H12B 109.5 . . ?
H12A C12 H12C 109.5 . . ?
H12B C12 H12C 109.5 . . ?
C11 C13 H13A 109.5 . . ?
C11 C13 H13B 109.5 . . ?
C11 C13 H13C 109.5 . . ?
H13A C13 H13B 109.5 . . ?
H13A C13 H13C 109.5 . . ?
H13B C13 H13C 109.5 . . ?
C11 C14 H14A 109.5 . . ?
C11 C14 H14B 109.5 . . ?
C11 C14 H14C 109.5 . . ?
H14A C14 H14B 109.5 . . ?
H14A C14 H14C 109.5 . . ?
H14B C14 H14C 109.5 . . ?

loop_
_geom_bond_atom_site_label_1
_geom_bond_atom_site_label_2
_geom_bond_distance
_geom_bond_site_symmetry_2
_geom_bond_publ_flag
Ni1 Cl1 2.2366(7) . ?
Ni1 Cl2 2.2264(8) . ?
Ni1 Cl3 2.2573(8) . ?
Ni1 N1 2.0294(19) . ?
P1 N2 1.632(2) . ?
P1 C7 1.835(2) . ?
P1 C11 1.840(2) . ?
P1 H1 1.30(3) . ?
N1 C1 1.347(3) . ?
N1 C5 1.350(3) . ?
N2 C6 1.472(3) . ?
N2 H2 0.845(16) . ?
C1 H1A 0.9300 . ?
C1 C2 1.372(4) . ?
C2 H2A 0.9300 . ?
C2 C3 1.360(4) . ?
C3 H3 0.9300 . ?
C3 C4 1.376(4) . ?
C4 H4 0.9300 . ?
C4 C5 1.385(3) . ?
C5 C6 1.507(3) . ?
C6 H6A 0.9700 . ?
C6 H6B 0.9700 . ?
C7 C8 1.533(4) . ?
C7 C9 1.541(4) . ?
C7 C10 1.527(4) . ?
C8 H8A 0.9600 . ?
C8 H8B 0.9600 . ?
C8 H8C 0.9600 . ?
C9 H9A 0.9600 . ?
C9 H9B 0.9600 . ?
C9 H9C 0.9600 . ?
C10 H10A 0.9600 . ?
C10 H10B 0.9600 . ?
C10 H10C 0.9600 . ?
C11 C12 1.523(4) . ?
C11 C13 1.538(4) . ?
C11 C14 1.539(4) . ?
C12 H12A 0.9600 . ?
C12 H12B 0.9600 . ?
C12 H12C 0.9600 . ?
C13 H13A 0.9600 . ?
C13 H13B 0.9600 . ?
C13 H13C 0.9600 . ?
C14 H14A 0.9600 . ?
C14 H14B 0.9600 . ?
C14 H14C 0.9600 . ?

loop_
_geom_torsion_atom_site_label_1
_geom_torsion_atom_site_label_2
_geom_torsion_atom_site_label_3
_geom_torsion_atom_site_label_4
_geom_torsion
_geom_torsion_site_symmetry_1
_geom_torsion_site_symmetry_2
_geom_torsion_site_symmetry_3
_geom_torsion_site_symmetry_4
_geom_torsion_publ_flag
Ni1 N1 C1 C2 -176.06(19) . . . . ?
Ni1 N1 C5 C4 175.62(18) . . . . ?
Ni1 N1 C5 C6 -4.2(3) . . . . ?
P1 N2 C6 C5 -151.96(18) . . . . ?
N1 C1 C2 C3 -0.2(4) . . . . ?
N1 C5 C6 N2 -76.1(3) . . . . ?
N2 P1 C7 C8 55.3(2) . . . . ?
N2 P1 C7 C9 -63.8(2) . . . . ?
N2 P1 C7 C10 177.77(19) . . . . ?
N2 P1 C11 C12 -74.4(2) . . . . ?
N2 P1 C11 C13 161.7(2) . . . . ?
N2 P1 C11 C14 44.8(2) . . . . ?
C1 N1 C5 C4 -1.8(3) . . . . ?
C1 N1 C5 C6 178.4(2) . . . . ?
C1 C2 C3 C4 -1.0(4) . . . . ?
C2 C3 C4 C5 0.9(5) . . . . ?
C3 C4 C5 N1 0.6(4) . . . . ?
C3 C4 C5 C6 -179.6(3) . . . . ?
C4 C5 C6 N2 104.0(3) . . . . ?
C5 N1 C1 C2 1.6(3) . . . . ?
C7 P1 N2 C6 141.5(2) . . . . ?
C7 P1 C11 C12 51.8(2) . . . . ?
C7 P1 C11 C13 -72.0(2) . . . . ?
C7 P1 C11 C14 171.03(18) . . . . ?
C11 P1 N2 C6 -87.0(2) . . . . ?
C11 P1 C7 C8 -74.2(2) . . . . ?
C11 P1 C7 C9 166.70(19) . . . . ?
C11 P1 C7 C10 48.3(2) . . . . ?
